data_4506340
loop_
_publ_author_name
'P\'erez-Y\'a\~nez, Sonia'
'Beobide, Garikoitz'
'Castillo, Oscar'
'Cepeda, Javier'
'Luque, Antonio'
'Rom\'an, Pascual'

_publ_contact_author
;
 Oscar Castillo. Departamento de Quimica Inorganica. 
 Facultad de Ciencia y Tecnologia
 Universidad del Pais Vasco,  Apdo. 644,
 E-48080 Bilbao, Spain
;
_publ_section_title
;
 Directing the Formation of Adenine Coordination Polymers from Tunable
 Copper(II)/Dicarboxylato/Adenine Paddle-Wheel Building Units
;
_journal_issue 6
_journal_name_full 'Crystal Growth &amp; Design'
_journal_page_first 3324
_journal_paper_doi 10.1021/cg300446d
_journal_volume 12
_journal_year 2012
_chemical_compound_source 'synthesis as described'
_chemical_formula_moiety 'C11 H13 Cu N5 O4'
_chemical_formula_structural 'C11 H13 Cu N5 O4'
_chemical_formula_sum 'C11 H13 Cu N5 O4'
_chemical_formula_weight 342.80
_chemical_name_systematic
;
catena-[(mu4-glutarato-K4-O,O',O'',O''')(9-methyladenine-kN7)copper(II)]
;
_space_group_IT_number 2
_symmetry_cell_setting triclinic
_symmetry_Int_Tables_number 2
_symmetry_space_group_name_Hall '-P 1'
_symmetry_space_group_name_H-M 'P -1'
_atom_sites_solution_hydrogens geom
_atom_sites_solution_primary direct
_atom_sites_solution_secondary difmap
_audit_creation_method SHELXL97
_cell_angle_alpha 69.155(7)
_cell_angle_beta 77.225(9)
_cell_angle_gamma 65.995(9)
_cell_formula_units_Z 2
_cell_length_a 7.8705(8)
_cell_length_b 8.5184(7)
_cell_length_c 11.2615(7)
_cell_measurement_reflns_used 4810
_cell_measurement_temperature 100(2)
_cell_measurement_theta_max 27.99
_cell_measurement_theta_min 2.85
_cell_volume 641.99(11)
_computing_cell_refinement 'CrysAlis CCD (Oxford Diffraction, 2003)'
_computing_data_collection 'CrysAlis CCD (Oxford Diffraction, 2003)'
_computing_data_reduction 'CrysAlis RED (Oxford Diffraction, 2003)'
_computing_molecular_graphics 'Ortep-3 (Farrugia, 1997)'
_computing_publication_material 'WinGX (Farrugia, 1999)'
_computing_structure_refinement 'SHELXL-97 (Sheldrick, 1997)'
_computing_structure_solution 'Sir92 (Altomare et al., 1993)'
_diffrn_ambient_temperature 100(2)
_diffrn_measured_fraction_theta_full 0.974
_diffrn_measured_fraction_theta_max 0.974
_diffrn_measurement_device_type Xcalibur
_diffrn_measurement_method \w
_diffrn_radiation_monochromator graphite
_diffrn_radiation_source 'fine-focus sealed tube'
_diffrn_radiation_type MoK\a
_diffrn_radiation_wavelength 0.71073
_diffrn_reflns_av_R_equivalents 0.0298
_diffrn_reflns_av_sigmaI/netI 0.0570
_diffrn_reflns_limit_h_max 10
_diffrn_reflns_limit_h_min -9
_diffrn_reflns_limit_k_max 11
_diffrn_reflns_limit_k_min -9
_diffrn_reflns_limit_l_max 14
_diffrn_reflns_limit_l_min -10
_diffrn_reflns_number 4810
_diffrn_reflns_theta_full 28.01
_diffrn_reflns_theta_max 27.99
_diffrn_reflns_theta_min 2.85
_diffrn_standards_decay_% 0
_diffrn_standards_interval_count 0
_diffrn_standards_interval_time 0
_diffrn_standards_number 0
_exptl_absorpt_coefficient_mu 1.727
_exptl_absorpt_correction_T_max 0.930
_exptl_absorpt_correction_T_min 0.703
_exptl_absorpt_correction_type analytical
_exptl_absorpt_process_details
;
CrysAlis RED, Oxford Diffraction Ltd.,
Version 1.170.32 (release 06.06.2003 CrysAlis170 VC++)
(compiled Jun  6 2003,13:53:32)
Analytical numeric absorption correction using a multifaceted crystal
model based on expressions derived by R.C. Clark & J.S. Reid.
;
_exptl_crystal_colour green
_exptl_crystal_density_diffrn 1.773
_exptl_crystal_density_meas 1.78(1)
_exptl_crystal_density_method flotation
_exptl_crystal_description prismatic
_exptl_crystal_F_000 350
_exptl_crystal_size_max 0.12
_exptl_crystal_size_mid 0.08
_exptl_crystal_size_min 0.05
_refine_diff_density_max 0.709
_refine_diff_density_min -0.593
_refine_diff_density_rms 0.117
_refine_ls_extinction_method none
_refine_ls_goodness_of_fit_ref 1.021
_refine_ls_hydrogen_treatment constr
_refine_ls_matrix_type full
_refine_ls_number_parameters 190
_refine_ls_number_reflns 3022
_refine_ls_number_restraints 0
_refine_ls_restrained_S_all 1.023
_refine_ls_R_factor_all 0.0433
_refine_ls_R_factor_gt 0.0350
_refine_ls_shift/su_max 0.001
_refine_ls_shift/su_mean 0.000
_refine_ls_structure_factor_coef Fsqd
_refine_ls_weighting_details 'calc w=1/[\s^2^(Fo^2^)+(0.0470P)^2^+0.0000P] where P=(Fo^2^+2Fc^2^)/3'
_refine_ls_weighting_scheme calc
_refine_ls_wR_factor_gt 0.0870
_refine_ls_wR_factor_ref 0.0886
_reflns_number_gt 2464
_reflns_number_total 3022
_reflns_threshold_expression >2sigma(I)
_cod_data_source_file cg300446d_si_002.cif
_cod_data_source_block "'compound5'"
_cod_original_sg_symbol_H-M P-1
_cod_database_code 4506340

loop_
_symmetry_equiv_pos_as_xyz
'x, y, z'
'-x, -y, -z'

loop_
_atom_site_label
_atom_site_type_symbol
_atom_site_fract_x
_atom_site_fract_y
_atom_site_fract_z
_atom_site_U_iso_or_equiv
_atom_site_adp_type
_atom_site_occupancy
_atom_site_symmetry_multiplicity
_atom_site_calc_flag
_atom_site_refinement_flags
Cu1 Cu 0.50435(4) 0.85711(4) 0.60167(3) 0.00776(11) Uani 1 1 d .
N1 N 0.8717(3) 0.3509(3) 0.9977(2) 0.0121(5) Uani 1 1 d .
C2 C 0.8196(4) 0.2073(4) 1.0362(3) 0.0154(6) Uani 1 1 d .
H2 H 0.8834 0.1113 1.1016 0.019 Uiso 1 1 calc R
N3 N 0.6898(3) 0.1823(3) 0.9942(2) 0.0139(5) Uani 1 1 d .
C4 C 0.6029(4) 0.3310(3) 0.9019(2) 0.0095(5) Uani 1 1 d .
C5 C 0.6411(4) 0.4884(3) 0.8506(2) 0.0083(5) Uani 1 1 d .
C6 C 0.7851(4) 0.4961(3) 0.9020(2) 0.0097(5) Uani 1 1 d .
N6 N 0.8417(3) 0.6362(3) 0.8621(2) 0.0147(5) Uani 1 1 d .
H6A H 0.9305 0.6327 0.8969 0.018 Uiso 1 1 calc R
H6B H 0.7893 0.7298 0.8017 0.018 Uiso 1 1 calc R
N7 N 0.5205(3) 0.6089(3) 0.7569(2) 0.0092(4) Uani 1 1 d .
C8 C 0.4167(4) 0.5224(3) 0.7551(3) 0.0115(5) Uani 1 1 d .
H8 H 0.3225 0.5713 0.7008 0.014 Uiso 1 1 calc R
N9 N 0.4590(3) 0.3550(3) 0.8396(2) 0.0106(5) Uani 1 1 d .
C9 C 0.3669(4) 0.2263(4) 0.8635(3) 0.0160(6) Uani 1 1 d .
H9A H 0.4262 0.1181 0.9283 0.024 Uiso 1 1 calc R
H9B H 0.3766 0.1982 0.7863 0.024 Uiso 1 1 calc R
H9C H 0.2376 0.2782 0.8914 0.024 Uiso 1 1 calc R
C11 C 0.2078(3) 1.1884(3) 0.6038(2) 0.0087(5) Uani 1 1 d U
C12 C 0.0177(3) 1.2978(3) 0.6543(3) 0.0104(5) Uani 1 1 d .
H12A H 0.0056 1.4229 0.6303 0.012 Uiso 1 1 calc R
H12B H 0.0038 1.2530 0.7467 0.012 Uiso 1 1 calc R
C13 C -0.1341(4) 1.2829(3) 0.5984(3) 0.0103(5) Uani 1 1 d .
H13A H -0.2532 1.3735 0.6140 0.012 Uiso 1 1 calc R
H13B H -0.1057 1.3072 0.5067 0.012 Uiso 1 1 calc R
C14 C -0.1503(4) 1.0981(3) 0.6553(2) 0.0099(5) Uani 1 1 d .
H14A H -0.0282 1.0076 0.6454 0.012 Uiso 1 1 calc R
H14B H -0.1866 1.0782 0.7460 0.012 Uiso 1 1 calc R
C15 C -0.2881(3) 1.0713(3) 0.5970(2) 0.0090(5) Uani 1 1 d .
O12 O 0.2739(3) 1.2659(3) 0.4975(2) 0.0207(5) Uani 1 1 d .
O11 O 0.2797(3) 1.0264(2) 0.66691(18) 0.0146(4) Uani 1 1 d .
O22 O -0.3403(3) 1.1760(3) 0.49016(18) 0.0165(4) Uani 1 1 d .
O21 O -0.3397(3) 0.9401(3) 0.66025(19) 0.0176(5) Uani 1 1 d .

loop_
_atom_site_aniso_label
_atom_site_aniso_U_11
_atom_site_aniso_U_22
_atom_site_aniso_U_33
_atom_site_aniso_U_23
_atom_site_aniso_U_13
_atom_site_aniso_U_12
Cu1 0.00764(17) 0.00700(16) 0.00947(17) -0.00130(11) -0.00262(12) -0.00349(12)
N1 0.0156(12) 0.0130(11) 0.0094(11) -0.0013(9) -0.0055(9) -0.0064(9)
C2 0.0207(15) 0.0127(13) 0.0095(13) 0.0012(10) -0.0052(11) -0.0047(11)
N3 0.0203(13) 0.0110(11) 0.0119(12) -0.0007(9) -0.0034(10) -0.0084(10)
C4 0.0112(13) 0.0113(13) 0.0084(12) -0.0069(10) 0.0025(10) -0.0047(10)
C5 0.0096(12) 0.0075(12) 0.0077(12) -0.0023(9) -0.0005(10) -0.0031(10)
C6 0.0103(13) 0.0115(13) 0.0080(12) -0.0046(10) 0.0010(10) -0.0041(10)
N6 0.0181(12) 0.0135(12) 0.0156(12) 0.0032(9) -0.0129(10) -0.0094(10)
N7 0.0075(11) 0.0083(11) 0.0122(11) -0.0035(8) -0.0025(9) -0.0021(9)
C8 0.0114(13) 0.0125(13) 0.0104(13) -0.0027(10) -0.0015(11) -0.0045(10)
N9 0.0119(11) 0.0095(11) 0.0122(11) -0.0033(8) 0.0002(9) -0.0062(9)
C9 0.0193(15) 0.0156(14) 0.0183(15) -0.0047(11) -0.0027(12) -0.0112(12)
C11 0.0085(9) 0.0103(9) 0.0109(9) -0.0045(7) -0.0028(7) -0.0046(7)
C12 0.0098(13) 0.0090(12) 0.0140(13) -0.0052(10) -0.0008(10) -0.0038(10)
C13 0.0091(12) 0.0100(13) 0.0130(13) -0.0054(10) -0.0017(10) -0.0026(10)
C14 0.0092(12) 0.0118(13) 0.0106(12) -0.0025(10) -0.0042(10) -0.0047(10)
C15 0.0076(12) 0.0070(12) 0.0140(13) -0.0061(10) 0.0006(10) -0.0024(10)
O12 0.0171(10) 0.0098(10) 0.0239(11) -0.0027(8) 0.0091(9) -0.0014(8)
O11 0.0121(10) 0.0124(10) 0.0119(10) -0.0015(7) -0.0013(8) 0.0010(8)
O22 0.0260(11) 0.0191(10) 0.0110(10) 0.0039(8) -0.0089(9) -0.0181(9)
O21 0.0228(11) 0.0161(10) 0.0181(11) 0.0059(8) -0.0147(9) -0.0138(9)

loop_
_atom_type_symbol
_atom_type_description
_atom_type_scat_dispersion_real
_atom_type_scat_dispersion_imag
_atom_type_scat_source
C C 0.0033 0.0016 'International Tables Vol C Tables 4.2.6.8 and 6.1.1.4'
H H 0.0000 0.0000 'International Tables Vol C Tables 4.2.6.8 and 6.1.1.4'
Cu Cu 0.3201 1.2651 'International Tables Vol C Tables 4.2.6.8 and 6.1.1.4'
N N 0.0061 0.0033 'International Tables Vol C Tables 4.2.6.8 and 6.1.1.4'
O O 0.0106 0.0060 'International Tables Vol C Tables 4.2.6.8 and 6.1.1.4'

loop_
_geom_angle_atom_site_label_1
_geom_angle_atom_site_label_2
_geom_angle_atom_site_label_3
_geom_angle
_geom_angle_site_symmetry_1
_geom_angle_site_symmetry_3
O21 Cu1 O11 89.87(9) 1_655 .
O21 Cu1 O12 88.98(9) 1_655 2_676
O11 Cu1 O12 167.22(7) . 2_676
O21 Cu1 O22 166.97(7) 1_655 2_576
O11 Cu1 O22 87.75(9) . 2_576
O12 Cu1 O22 90.51(9) 2_676 2_576
O21 Cu1 N7 100.32(8) 1_655 .
O11 Cu1 N7 99.54(8) . .
O12 Cu1 N7 93.18(8) 2_676 .
O22 Cu1 N7 92.72(8) 2_576 .
O21 Cu1 Cu1 82.48(6) 1_655 2_676
O11 Cu1 Cu1 84.50(6) . 2_676
O12 Cu1 Cu1 82.74(6) 2_676 2_676
O22 Cu1 Cu1 84.54(5) 2_576 2_676
N7 Cu1 Cu1 175.05(6) . 2_676
C2 N1 C6 118.6(2) . .
N3 C2 N1 129.4(2) . .
N3 C2 H2 115.3 . .
N1 C2 H2 115.3 . .
C2 N3 C4 110.4(2) . .
N3 C4 N9 126.4(2) . .
N3 C4 C5 127.4(2) . .
N9 C4 C5 106.2(2) . .
C4 C5 N7 109.5(2) . .
C4 C5 C6 116.5(2) . .
N7 C5 C6 133.9(2) . .
N6 C6 N1 118.1(2) . .
N6 C6 C5 124.3(2) . .
N1 C6 C5 117.6(2) . .
C6 N6 H6A 120.0 . .
C6 N6 H6B 120.0 . .
H6A N6 H6B 120.0 . .
C8 N7 C5 104.1(2) . .
C8 N7 Cu1 117.48(17) . .
C5 N7 Cu1 136.91(18) . .
N7 C8 N9 113.9(2) . .
N7 C8 H8 123.0 . .
N9 C8 H8 123.0 . .
C8 N9 C4 106.2(2) . .
C8 N9 C9 127.4(2) . .
C4 N9 C9 126.4(2) . .
N9 C9 H9A 109.5 . .
N9 C9 H9B 109.5 . .
H9A C9 H9B 109.5 . .
N9 C9 H9C 109.5 . .
H9A C9 H9C 109.5 . .
H9B C9 H9C 109.5 . .
O11 C11 O12 125.7(2) . .
O11 C11 C12 117.6(2) . .
O12 C11 C12 116.5(2) . .
C11 C12 C13 109.1(2) . .
C11 C12 H12A 109.9 . .
C13 C12 H12A 109.9 . .
C11 C12 H12B 109.9 . .
C13 C12 H12B 109.9 . .
H12A C12 H12B 108.3 . .
C14 C13 C12 112.5(2) . .
C14 C13 H13A 109.1 . .
C12 C13 H13A 109.1 . .
C14 C13 H13B 109.1 . .
C12 C13 H13B 109.1 . .
H13A C13 H13B 107.8 . .
C15 C14 C13 114.8(2) . .
C15 C14 H14A 108.6 . .
C13 C14 H14A 108.6 . .
C15 C14 H14B 108.6 . .
C13 C14 H14B 108.6 . .
H14A C14 H14B 107.5 . .
O22 C15 O21 124.6(2) . .
O22 C15 C14 118.9(2) . .
O21 C15 C14 116.5(2) . .
C11 O12 Cu1 124.28(17) . 2_676
C11 O11 Cu1 122.58(18) . .
C15 O22 Cu1 122.54(18) . 2_576
C15 O21 Cu1 125.65(17) . 1_455

loop_
_geom_bond_atom_site_label_1
_geom_bond_atom_site_label_2
_geom_bond_distance
_geom_bond_site_symmetry_2
Cu1 O21 1.9589(19) 1_655
Cu1 O11 1.9621(19) .
Cu1 O12 1.969(2) 2_676
Cu1 O22 1.9774(19) 2_576
Cu1 N7 2.189(2) .
Cu1 Cu1 2.6723(7) 2_676
N1 C2 1.343(3) .
N1 C6 1.360(3) .
C2 N3 1.331(3) .
C2 H2 0.9300 .
N3 C4 1.351(3) .
C4 N9 1.370(3) .
C4 C5 1.386(4) .
C5 N7 1.395(3) .
C5 C6 1.415(4) .
C6 N6 1.337(3) .
N6 H6A 0.8600 .
N6 H6B 0.8600 .
N7 C8 1.312(3) .
C8 N9 1.356(3) .
C8 H8 0.9300 .
N9 C9 1.467(3) .
C9 H9A 0.9600 .
C9 H9B 0.9600 .
C9 H9C 0.9600 .
C11 O11 1.255(3) .
C11 O12 1.257(3) .
C11 C12 1.516(3) .
C12 C13 1.534(3) .
C12 H12A 0.9700 .
C12 H12B 0.9700 .
C13 C14 1.522(3) .
C13 H13A 0.9700 .
C13 H13B 0.9700 .
C14 C15 1.510(3) .
C14 H14A 0.9700 .
C14 H14B 0.9700 .
C15 O22 1.253(3) .
C15 O21 1.263(3) .

loop_
_geom_hbond_atom_site_label_D
_geom_hbond_atom_site_label_H
_geom_hbond_atom_site_label_A
_geom_hbond_distance_DH
_geom_hbond_distance_HA
_geom_hbond_distance_DA
_geom_hbond_angle_DHA
_geom_hbond_site_symmetry_A
N6 H6B O21 0.86 2.00 2.854(3) 177.0 1_655
N6 H6A N1 0.86 2.23 3.081(3) 171.7 2_767
C8 H8 O22 0.93 2.47 3.003(3) 116.7 2_576
